data_7701266
loop_
_publ_author_name
'Feng, Zhongtao'
'Jiang, Yixiao'
'Ruan, Huapeng'
'Zhao, Yue'
'Tan, Gengwen'
'Zhang, Li'
'Wang, Xinping'

_publ_section_title
;
 A diamidinatogermylene as a Z-type ligand in a nickel(0) complex.
;
_journal_issue 40
_journal_name_full 'Dalton transactions (Cambridge, England : 2003)'
_journal_page_first 14975
_journal_page_last 14978
_journal_paper_doi 10.1039/c9dt03803e
_journal_volume 48
_journal_year 2019
_chemical_formula_sum 'C32 H34 Cl Ge N2 P'
_chemical_formula_weight 585.62
_space_group_crystal_system triclinic
_space_group_IT_number 2
_space_group_name_Hall '-P 1'
_space_group_name_H-M_alt 'P -1'
_symmetry_space_group_name_Hall '-P 1'
_symmetry_space_group_name_H-M 'P -1'
_atom_sites_solution_hydrogens geom
_audit_creation_method SHELXL-2014/7
_audit_update_record
;
2019-07-23 deposited with the CCDC.    2019-09-27 downloaded from the CCDC.
;
_cell_angle_alpha 86.729(4)
_cell_angle_beta 79.820(5)
_cell_angle_gamma 79.365(4)
_cell_formula_units_Z 2
_cell_length_a 8.2747(12)
_cell_length_b 9.0970(11)
_cell_length_c 20.186(3)
_cell_measurement_reflns_used 3849
_cell_measurement_temperature 150(2)
_cell_measurement_theta_max 27.36
_cell_measurement_theta_min 2.52
_cell_volume 1469.4(4)
_computing_structure_refinement 'SHELXL-2014/7 (Sheldrick, 2014)'
_diffrn_ambient_temperature 150(2)
_diffrn_measured_fraction_theta_full 0.991
_diffrn_measured_fraction_theta_max 0.988
_diffrn_measurement_device_type 'Bruker APEX-II CCD'
_diffrn_measurement_method '\f and \w scans'
_diffrn_radiation_type MoK\a
_diffrn_radiation_wavelength 0.71073
_diffrn_reflns_av_R_equivalents 0.0530
_diffrn_reflns_av_unetI/netI 0.0834
_diffrn_reflns_Laue_measured_fraction_full 0.991
_diffrn_reflns_Laue_measured_fraction_max 0.988
_diffrn_reflns_limit_h_max 7
_diffrn_reflns_limit_h_min -10
_diffrn_reflns_limit_k_max 11
_diffrn_reflns_limit_k_min -11
_diffrn_reflns_limit_l_max 25
_diffrn_reflns_limit_l_min -26
_diffrn_reflns_number 12133
_diffrn_reflns_point_group_measured_fraction_full 0.991
_diffrn_reflns_point_group_measured_fraction_max 0.988
_diffrn_reflns_theta_full 25.242
_diffrn_reflns_theta_max 27.520
_diffrn_reflns_theta_min 2.475
_exptl_absorpt_coefficient_mu 1.211
_exptl_absorpt_correction_T_max 0.7456
_exptl_absorpt_correction_T_min 0.5737
_exptl_absorpt_correction_type multi-scan
_exptl_crystal_colour yellow
_exptl_crystal_density_diffrn 1.324
_exptl_crystal_description needle
_exptl_crystal_F_000 608
_exptl_crystal_size_max 0.180
_exptl_crystal_size_mid 0.170
_exptl_crystal_size_min 0.150
_refine_diff_density_max 1.405
_refine_diff_density_min -0.802
_refine_diff_density_rms 0.114
_refine_ls_extinction_method none
_refine_ls_goodness_of_fit_ref 1.052
_refine_ls_hydrogen_treatment constr
_refine_ls_matrix_type full
_refine_ls_number_parameters 340
_refine_ls_number_reflns 6698
_refine_ls_number_restraints 0
_refine_ls_restrained_S_all 1.052
_refine_ls_R_factor_all 0.0863
_refine_ls_R_factor_gt 0.0567
_refine_ls_shift/su_max 0.001
_refine_ls_shift/su_mean 0.000
_refine_ls_structure_factor_coef Fsqd
_refine_ls_weighting_details 'w=1/[\s^2^(Fo^2^)+(0.0857P)^2^] where P=(Fo^2^+2Fc^2^)/3'
_refine_ls_weighting_scheme calc
_refine_ls_wR_factor_gt 0.1416
_refine_ls_wR_factor_ref 0.1578
_reflns_Friedel_coverage 0.000
_reflns_number_gt 4898
_reflns_number_total 6698
_reflns_threshold_expression 'I > 2\s(I)'
_cod_data_source_file c9dt03803e2.cif
_cod_data_source_block 1
_cod_depositor_comments 'Adding full bibliography for 7701266--7701268.cif.'
_cod_original_cell_volume 1469.4(3)
_cod_database_code 7701266
_shelx_shelxl_version_number 2014/7
_shelx_space_group_comment
;
The symmetry employed for this shelxl refinement is uniquely defined
by the following loop, which should always be used as a source of
symmetry information in preference to the above space-group names.
They are only intended as comments.
;
_shelx_estimated_absorpt_t_min 0.812
_shelx_estimated_absorpt_t_max 0.839

loop_
_space_group_symop_operation_xyz
'x, y, z'
'-x, -y, -z'

loop_
_atom_site_label
_atom_site_type_symbol
_atom_site_fract_x
_atom_site_fract_y
_atom_site_fract_z
_atom_site_U_iso_or_equiv
_atom_site_adp_type
_atom_site_occupancy
_atom_site_site_symmetry_order
_atom_site_calc_flag
_atom_site_refinement_flags_posn
_atom_site_refinement_flags_adp
Ge1 Ge 0.58089(4) 0.50624(4) 0.71341(2) 0.02496(14) Uani 1 1 d . .
P1 P 0.67971(10) 0.70448(10) 0.87082(4) 0.0215(2) Uani 1 1 d . .
Cl1 Cl 0.32399(12) 0.46604(11) 0.70043(5) 0.0392(2) Uani 1 1 d . .
N1 N 0.4897(3) 0.7049(3) 0.75862(14) 0.0227(6) Uani 1 1 d . .
N2 N 0.5851(3) 0.6900(3) 0.65205(14) 0.0243(6) Uani 1 1 d . .
C1 C 0.5216(4) 0.7855(4) 0.70131(17) 0.0225(7) Uani 1 1 d . .
C2 C 0.4841(5) 0.9567(4) 0.69509(18) 0.0302(8) Uani 1 1 d . .
C3 C 0.5173(8) 1.0263(4) 0.7569(2) 0.0609(15) Uani 1 1 d . .
H3A H 0.4374 1.0031 0.7963 0.091 Uiso 1 1 calc R U
H3B H 0.5048 1.1350 0.7499 0.091 Uiso 1 1 calc R U
H3C H 0.6310 0.9856 0.7644 0.091 Uiso 1 1 calc R U
C4 C 0.2995(5) 1.0037(5) 0.6873(3) 0.0521(12) Uani 1 1 d . .
H4A H 0.2280 0.9823 0.7295 0.078 Uiso 1 1 calc R U
H4B H 0.2768 0.9476 0.6509 0.078 Uiso 1 1 calc R U
H4C H 0.2765 1.1111 0.6764 0.078 Uiso 1 1 calc R U
C5 C 0.5888(6) 1.0185(4) 0.6330(2) 0.0459(11) Uani 1 1 d . .
H5A H 0.5614 1.1281 0.6320 0.069 Uiso 1 1 calc R U
H5B H 0.5642 0.9802 0.5922 0.069 Uiso 1 1 calc R U
H5C H 0.7076 0.9869 0.6351 0.069 Uiso 1 1 calc R U
C6 C 0.6920(4) 0.7056(4) 0.58908(17) 0.0256(7) Uani 1 1 d . .
C7 C 0.6308(4) 0.7004(4) 0.52936(18) 0.0283(8) Uani 1 1 d . .
C8 C 0.7414(5) 0.7036(4) 0.46879(19) 0.0368(9) Uani 1 1 d . .
H8 H 0.7008 0.7012 0.4278 0.044 Uiso 1 1 calc R U
C9 C 0.9070(5) 0.7103(5) 0.4663(2) 0.0396(10) Uani 1 1 d . .
C10 C 0.9641(5) 0.7126(5) 0.5263(2) 0.0406(10) Uani 1 1 d . .
H10 H 1.0785 0.7167 0.5251 0.049 Uiso 1 1 calc R U
C11 C 0.8609(4) 0.7092(4) 0.58836(19) 0.0319(8) Uani 1 1 d . .
C12 C 0.9310(5) 0.7084(6) 0.6527(2) 0.0492(12) Uani 1 1 d . .
H12A H 0.8889 0.8045 0.6748 0.074 Uiso 1 1 calc R U
H12B H 1.0531 0.6928 0.6422 0.074 Uiso 1 1 calc R U
H12C H 0.8964 0.6275 0.6829 0.074 Uiso 1 1 calc R U
C13 C 0.4478(5) 0.6970(5) 0.5306(2) 0.0409(10) Uani 1 1 d . .
H13A H 0.4121 0.6216 0.5639 0.061 Uiso 1 1 calc R U
H13B H 0.4315 0.6718 0.4860 0.061 Uiso 1 1 calc R U
H13C H 0.3815 0.7955 0.5428 0.061 Uiso 1 1 calc R U
C14 C 1.0249(6) 0.7115(6) 0.4000(2) 0.0640(15) Uani 1 1 d . .
H14A H 1.0180 0.8142 0.3817 0.096 Uiso 1 1 calc R U
H14B H 0.9940 0.6486 0.3681 0.096 Uiso 1 1 calc R U
H14C H 1.1393 0.6725 0.4071 0.096 Uiso 1 1 calc R U
C15 C 0.3825(4) 0.7405(3) 0.82031(17) 0.0210(7) Uani 1 1 d . .
C16 C 0.2099(4) 0.7720(4) 0.82366(18) 0.0260(7) Uani 1 1 d . .
H16 H 0.1641 0.7730 0.7836 0.031 Uiso 1 1 calc R U
C17 C 0.1043(4) 0.8019(4) 0.88442(19) 0.0296(8) Uani 1 1 d . .
H17 H -0.0128 0.8285 0.8859 0.036 Uiso 1 1 calc R U
C18 C 0.1712(4) 0.7927(4) 0.94348(18) 0.0280(8) Uani 1 1 d . .
H18 H 0.0995 0.8130 0.9854 0.034 Uiso 1 1 calc R U
C19 C 0.3414(4) 0.7542(3) 0.94128(17) 0.0227(7) Uani 1 1 d . .
H19 H 0.3851 0.7436 0.9821 0.027 Uiso 1 1 calc R U
C20 C 0.4506(4) 0.7305(3) 0.88007(16) 0.0204(7) Uani 1 1 d . .
C21 C 0.7448(4) 0.5059(4) 0.85155(16) 0.0225(7) Uani 1 1 d . .
C22 C 0.6466(4) 0.3986(4) 0.87334(18) 0.0270(8) Uani 1 1 d . .
H22 H 0.5400 0.4270 0.9003 0.032 Uiso 1 1 calc R U
C23 C 0.7022(5) 0.2505(4) 0.85624(19) 0.0323(8) Uani 1 1 d . .
H23 H 0.6348 0.1775 0.8717 0.039 Uiso 1 1 calc R U
C24 C 0.8574(5) 0.2094(4) 0.8163(2) 0.0355(9) Uani 1 1 d . .
H24 H 0.8956 0.1078 0.8044 0.043 Uiso 1 1 calc R U
C25 C 0.9566(5) 0.3145(4) 0.79400(19) 0.0321(8) Uani 1 1 d . .
H25 H 1.0624 0.2857 0.7665 0.039 Uiso 1 1 calc R U
C26 C 0.9009(4) 0.4624(4) 0.81187(17) 0.0259(7) Uani 1 1 d . .
H26 H 0.9695 0.5349 0.7970 0.031 Uiso 1 1 calc R U
C27 C 0.7106(4) 0.7068(4) 0.95835(17) 0.0219(7) Uani 1 1 d . .
C28 C 0.6780(4) 0.8461(4) 0.98935(18) 0.0266(7) Uani 1 1 d . .
H28 H 0.6387 0.9338 0.9649 0.032 Uiso 1 1 calc R U
C29 C 0.7018(5) 0.8578(4) 1.05423(19) 0.0325(8) Uani 1 1 d . .
H29 H 0.6764 0.9527 1.0746 0.039 Uiso 1 1 calc R U
C30 C 0.7626(5) 0.7318(4) 1.08993(19) 0.0301(8) Uani 1 1 d . .
H30 H 0.7783 0.7399 1.1350 0.036 Uiso 1 1 calc R U
C31 C 0.8004(5) 0.5954(4) 1.06031(19) 0.0300(8) Uani 1 1 d . .
H31 H 0.8448 0.5091 1.0845 0.036 Uiso 1 1 calc R U
C32 C 0.7739(4) 0.5822(4) 0.99468(17) 0.0254(7) Uani 1 1 d . .
H32 H 0.7996 0.4868 0.9747 0.031 Uiso 1 1 calc R U

loop_
_atom_site_aniso_label
_atom_site_aniso_U_11
_atom_site_aniso_U_22
_atom_site_aniso_U_33
_atom_site_aniso_U_23
_atom_site_aniso_U_13
_atom_site_aniso_U_12
Ge1 0.0269(2) 0.0227(2) 0.0224(2) -0.00445(15) -0.00109(15) 0.00122(14)
P1 0.0202(4) 0.0229(5) 0.0196(4) -0.0015(4) -0.0006(3) -0.0014(3)
Cl1 0.0369(5) 0.0386(6) 0.0450(6) -0.0063(5) -0.0064(4) -0.0131(4)
N1 0.0260(15) 0.0217(15) 0.0178(14) -0.0035(12) -0.0003(12) 0.0005(11)
N2 0.0263(15) 0.0247(15) 0.0195(15) -0.0032(12) 0.0008(12) -0.0023(12)
C1 0.0209(16) 0.0248(18) 0.0220(17) -0.0021(14) -0.0056(13) -0.0025(13)
C2 0.036(2) 0.0262(19) 0.0245(19) -0.0006(15) -0.0001(16) -0.0006(15)
C3 0.129(5) 0.020(2) 0.039(3) -0.0022(19) -0.026(3) -0.016(3)
C4 0.040(2) 0.033(2) 0.073(3) 0.012(2) -0.002(2) 0.0080(18)
C5 0.053(3) 0.028(2) 0.049(3) 0.004(2) 0.008(2) -0.0045(19)
C6 0.0258(18) 0.0271(18) 0.0214(18) -0.0024(15) 0.0002(14) -0.0015(14)
C7 0.0302(19) 0.0276(19) 0.0245(18) -0.0011(15) -0.0024(15) -0.0006(15)
C8 0.048(2) 0.041(2) 0.0187(19) -0.0027(17) -0.0027(17) -0.0026(18)
C9 0.039(2) 0.045(2) 0.027(2) 0.0001(18) 0.0085(17) 0.0011(18)
C10 0.027(2) 0.052(3) 0.037(2) 0.003(2) 0.0017(17) 0.0027(17)
C11 0.0281(19) 0.039(2) 0.026(2) 0.0022(17) -0.0030(15) -0.0015(16)
C12 0.033(2) 0.077(3) 0.039(3) 0.002(2) -0.0148(19) -0.007(2)
C13 0.036(2) 0.056(3) 0.032(2) -0.003(2) -0.0103(18) -0.0080(19)
C14 0.057(3) 0.085(4) 0.036(3) 0.002(3) 0.018(2) 0.000(3)
C15 0.0223(16) 0.0180(16) 0.0209(17) -0.0026(13) 0.0006(13) -0.0025(12)
C16 0.0270(18) 0.0231(18) 0.0280(19) -0.0006(15) -0.0067(15) -0.0026(14)
C17 0.0193(17) 0.0264(19) 0.039(2) 0.0003(16) 0.0017(15) -0.0014(14)
C18 0.0269(18) 0.0241(18) 0.0277(19) -0.0055(15) 0.0099(15) -0.0037(14)
C19 0.0282(18) 0.0182(16) 0.0193(17) -0.0040(13) 0.0018(14) -0.0020(13)
C20 0.0212(16) 0.0165(16) 0.0209(17) -0.0022(13) 0.0007(13) 0.0002(12)
C21 0.0230(16) 0.0260(18) 0.0162(16) -0.0046(14) -0.0018(13) 0.0015(13)
C22 0.0276(18) 0.0281(19) 0.0226(18) -0.0053(15) 0.0012(14) -0.0017(14)
C23 0.039(2) 0.0243(19) 0.031(2) -0.0046(16) -0.0028(17) -0.0015(16)
C24 0.041(2) 0.030(2) 0.034(2) -0.0142(17) -0.0081(18) 0.0063(16)
C25 0.0263(19) 0.039(2) 0.028(2) -0.0143(17) -0.0048(15) 0.0072(16)
C26 0.0224(17) 0.0330(19) 0.0213(17) -0.0043(15) -0.0052(14) 0.0005(14)
C27 0.0172(15) 0.0255(18) 0.0224(17) -0.0042(14) 0.0004(13) -0.0049(13)
C28 0.0309(19) 0.0198(17) 0.0268(19) -0.0027(15) -0.0044(15) 0.0019(14)
C29 0.039(2) 0.0257(19) 0.032(2) -0.0094(16) -0.0058(17) -0.0037(16)
C30 0.034(2) 0.030(2) 0.0261(19) -0.0081(16) -0.0075(16) -0.0007(15)
C31 0.035(2) 0.0245(19) 0.029(2) 0.0015(16) -0.0104(16) 0.0013(15)
C32 0.0266(18) 0.0236(18) 0.0244(18) -0.0045(15) -0.0002(15) -0.0029(14)

loop_
_atom_type_symbol
_atom_type_description
_atom_type_scat_dispersion_real
_atom_type_scat_dispersion_imag
_atom_type_scat_source
C C 0.0033 0.0016 'International Tables Vol C Tables 4.2.6.8 and 6.1.1.4'
H H 0.0000 0.0000 'International Tables Vol C Tables 4.2.6.8 and 6.1.1.4'
N N 0.0061 0.0033 'International Tables Vol C Tables 4.2.6.8 and 6.1.1.4'
P P 0.1023 0.0942 'International Tables Vol C Tables 4.2.6.8 and 6.1.1.4'
Cl Cl 0.1484 0.1585 'International Tables Vol C Tables 4.2.6.8 and 6.1.1.4'
Ge Ge 0.1547 1.8001 'International Tables Vol C Tables 4.2.6.8 and 6.1.1.4'

loop_
_geom_angle_atom_site_label_1
_geom_angle_atom_site_label_2
_geom_angle_atom_site_label_3
_geom_angle
N2 Ge1 N1 64.40(11)
N2 Ge1 Cl1 96.89(8)
N1 Ge1 Cl1 93.81(8)
C21 P1 C27 102.11(15)
C21 P1 C20 102.70(15)
C27 P1 C20 102.06(15)
C1 N1 C15 132.0(3)
C1 N1 Ge1 93.6(2)
C15 N1 Ge1 131.2(2)
C1 N2 C6 131.5(3)
C1 N2 Ge1 94.3(2)
C6 N2 Ge1 128.0(2)
N2 C1 N1 107.7(3)
N2 C1 C2 127.1(3)
N1 C1 C2 125.2(3)
C3 C2 C1 110.6(3)
C3 C2 C5 107.9(3)
C1 C2 C5 112.9(3)
C3 C2 C4 110.5(4)
C1 C2 C4 107.8(3)
C5 C2 C4 107.1(3)
C2 C3 H3A 109.5
C2 C3 H3B 109.5
H3A C3 H3B 109.5
C2 C3 H3C 109.5
H3A C3 H3C 109.5
H3B C3 H3C 109.5
C2 C4 H4A 109.5
C2 C4 H4B 109.5
H4A C4 H4B 109.5
C2 C4 H4C 109.5
H4A C4 H4C 109.5
H4B C4 H4C 109.5
C2 C5 H5A 109.5
C2 C5 H5B 109.5
H5A C5 H5B 109.5
C2 C5 H5C 109.5
H5A C5 H5C 109.5
H5B C5 H5C 109.5
C7 C6 C11 121.0(3)
C7 C6 N2 119.3(3)
C11 C6 N2 119.3(3)
C6 C7 C8 118.1(3)
C6 C7 C13 120.6(3)
C8 C7 C13 121.3(3)
C9 C8 C7 122.4(4)
C9 C8 H8 118.8
C7 C8 H8 118.8
C8 C9 C10 118.1(4)
C8 C9 C14 121.3(4)
C10 C9 C14 120.5(4)
C9 C10 C11 122.5(4)
C9 C10 H10 118.7
C11 C10 H10 118.7
C10 C11 C6 117.9(3)
C10 C11 C12 120.3(4)
C6 C11 C12 121.7(3)
C11 C12 H12A 109.5
C11 C12 H12B 109.5
H12A C12 H12B 109.5
C11 C12 H12C 109.5
H12A C12 H12C 109.5
H12B C12 H12C 109.5
C7 C13 H13A 109.5
C7 C13 H13B 109.5
H13A C13 H13B 109.5
C7 C13 H13C 109.5
H13A C13 H13C 109.5
H13B C13 H13C 109.5
C9 C14 H14A 109.5
C9 C14 H14B 109.5
H14A C14 H14B 109.5
C9 C14 H14C 109.5
H14A C14 H14C 109.5
H14B C14 H14C 109.5
C16 C15 C20 119.7(3)
C16 C15 N1 120.8(3)
C20 C15 N1 119.2(3)
C17 C16 C15 121.0(3)
C17 C16 H16 119.5
C15 C16 H16 119.5
C16 C17 C18 119.4(3)
C16 C17 H17 120.3
C18 C17 H17 120.3
C19 C18 C17 120.2(3)
C19 C18 H18 119.9
C17 C18 H18 119.9
C18 C19 C20 121.2(3)
C18 C19 H19 119.4
C20 C19 H19 119.4
C19 C20 C15 118.4(3)
C19 C20 P1 124.4(3)
C15 C20 P1 116.9(2)
C22 C21 C26 119.0(3)
C22 C21 P1 123.5(3)
C26 C21 P1 117.5(3)
C23 C22 C21 120.7(3)
C23 C22 H22 119.7
C21 C22 H22 119.7
C22 C23 C24 119.6(3)
C22 C23 H23 120.2
C24 C23 H23 120.2
C25 C24 C23 120.6(3)
C25 C24 H24 119.7
C23 C24 H24 119.7
C24 C25 C26 119.5(3)
C24 C25 H25 120.2
C26 C25 H25 120.2
C25 C26 C21 120.6(3)
C25 C26 H26 119.7
C21 C26 H26 119.7
C32 C27 C28 117.7(3)
C32 C27 P1 124.5(3)
C28 C27 P1 117.7(3)
C29 C28 C27 121.3(3)
C29 C28 H28 119.4
C27 C28 H28 119.4
C28 C29 C30 120.1(3)
C28 C29 H29 120.0
C30 C29 H29 120.0
C31 C30 C29 119.9(3)
C31 C30 H30 120.0
C29 C30 H30 120.0
C30 C31 C32 120.3(3)
C30 C31 H31 119.9
C32 C31 H31 119.9
C27 C32 C31 120.7(3)
C27 C32 H32 119.7
C31 C32 H32 119.7

loop_
_geom_bond_atom_site_label_1
_geom_bond_atom_site_label_2
_geom_bond_distance
Ge1 N2 2.025(3)
Ge1 N1 2.027(3)
Ge1 Cl1 2.2839(10)
P1 C21 1.830(3)
P1 C27 1.832(3)
P1 C20 1.844(3)
N1 C1 1.346(4)
N1 C15 1.411(4)
N2 C1 1.328(4)
N2 C6 1.431(4)
C1 C2 1.533(5)
C2 C3 1.519(5)
C2 C5 1.534(5)
C2 C4 1.542(5)
C3 H3A 0.9800
C3 H3B 0.9800
C3 H3C 0.9800
C4 H4A 0.9800
C4 H4B 0.9800
C4 H4C 0.9800
C5 H5A 0.9800
C5 H5B 0.9800
C5 H5C 0.9800
C6 C7 1.394(5)
C6 C11 1.402(5)
C7 C8 1.394(5)
C7 C13 1.516(5)
C8 C9 1.375(6)
C8 H8 0.9500
C9 C10 1.377(6)
C9 C14 1.512(6)
C10 C11 1.389(5)
C10 H10 0.9500
C11 C12 1.513(5)
C12 H12A 0.9800
C12 H12B 0.9800
C12 H12C 0.9800
C13 H13A 0.9800
C13 H13B 0.9800
C13 H13C 0.9800
C14 H14A 0.9800
C14 H14B 0.9800
C14 H14C 0.9800
C15 C16 1.394(5)
C15 C20 1.411(5)
C16 C17 1.383(5)
C16 H16 0.9500
C17 C18 1.393(5)
C17 H17 0.9500
C18 C19 1.381(5)
C18 H18 0.9500
C19 C20 1.398(4)
C19 H19 0.9500
C21 C22 1.388(5)
C21 C26 1.395(5)
C22 C23 1.383(5)
C22 H22 0.9500
C23 C24 1.389(5)
C23 H23 0.9500
C24 C25 1.378(5)
C24 H24 0.9500
C25 C26 1.386(5)
C25 H25 0.9500
C26 H26 0.9500
C27 C32 1.385(5)
C27 C28 1.405(5)
C28 C29 1.371(5)
C28 H28 0.9500
C29 C30 1.381(5)
C29 H29 0.9500
C30 C31 1.368(5)
C30 H30 0.9500
C31 C32 1.396(5)
C31 H31 0.9500
C32 H32 0.9500
